data_1516961
loop_
_publ_author_name
'Takashi Tsuno'
'Haruka Iwabe'
'Henri Brunner'

_publ_section_title
;
 Synthesis and structural characterization of isomeric palladium(II)
 complexes with chiral N,O-bidentate ligands
;
_journal_name_full
;
Inorganica Chimica Acta
;
_journal_page_first 262
_journal_page_last 266
_journal_volume 400
_journal_year 2013
_chemical_absolute_configuration rm
_chemical_compound_source 'synthesis as described'
_chemical_formula_moiety 'C38 H32 N2 O2 Pd'
_chemical_formula_sum 'C38 H32 N2 O2 Pd'
_chemical_formula_weight 655.06
_space_group_IT_number 1
_symmetry_cell_setting triclinic
_symmetry_Int_Tables_number 1
_symmetry_space_group_name_Hall 'P 1'
_symmetry_space_group_name_H-M 'P 1'
_atom_sites_solution_hydrogens geom
_atom_sites_solution_primary direct
_atom_sites_solution_secondary difmap
_cell_angle_alpha 88.127(16)
_cell_angle_beta 84.123(18)
_cell_angle_gamma 79.058(19)
_cell_formula_units_Z 2
_cell_length_a 6.683(4)
_cell_length_b 15.639(7)
_cell_length_c 15.685(7)
_cell_measurement_reflns_used 11393
_cell_measurement_temperature 173(2)
_cell_measurement_theta_max 27.49
_cell_measurement_theta_min 3.14
_cell_measurement_wavelength 0.71073
_cell_volume 1600.9(14)
_computing_molecular_graphics 'Ortep-3 for Windows (Farrugia, 1997)'
_computing_publication_material 'WinGX publication routines (Farrugia, 1999)'
_computing_structure_refinement 'SHELXL-97 (Sheldrick, 2008)'
_computing_structure_solution 'DIRDIF08 (Beurskens et al, 2008)'
_diffrn_ambient_temperature 173(2)
_diffrn_measured_fraction_theta_full 0.977
_diffrn_measured_fraction_theta_max 0.977
_diffrn_measurement_device_type 'Rigaku RAPID-RAXIS'
_diffrn_measurement_method \w
_diffrn_radiation_monochromator graphite
_diffrn_radiation_probe x-ray
_diffrn_radiation_source 'fine-focus sealed tube'
_diffrn_radiation_type MoK\a
_diffrn_radiation_wavelength 0.71073
_diffrn_reflns_av_R_equivalents 0.0839
_diffrn_reflns_av_unetI/netI 0.1075
_diffrn_reflns_limit_h_max 7
_diffrn_reflns_limit_h_min -7
_diffrn_reflns_limit_k_max 17
_diffrn_reflns_limit_k_min -18
_diffrn_reflns_limit_l_max 18
_diffrn_reflns_limit_l_min -18
_diffrn_reflns_number 12141
_diffrn_reflns_theta_full 25
_diffrn_reflns_theta_max 25
_diffrn_reflns_theta_min 3.15
_exptl_absorpt_coefficient_mu 0.615
_exptl_absorpt_correction_T_max 1.0000
_exptl_absorpt_correction_T_min 0.4203
_exptl_absorpt_correction_type multi-scan
_exptl_crystal_colour orange
_exptl_crystal_density_diffrn 1.359
_exptl_crystal_density_method 'not measured'
_exptl_crystal_description prism
_exptl_crystal_F_000 672
_exptl_crystal_size_max 0.22
_exptl_crystal_size_mid 0.22
_exptl_crystal_size_min 0.22
_refine_diff_density_max 3.507
_refine_diff_density_min -1.151
_refine_diff_density_rms 0.161
_refine_ls_abs_structure_details 'Flack H D (1983), Acta Cryst. A39, 876-881'
_refine_ls_abs_structure_Flack -0.08(7)
_refine_ls_extinction_method none
_refine_ls_goodness_of_fit_ref 1.076
_refine_ls_hydrogen_treatment constr
_refine_ls_matrix_type full
_refine_ls_number_parameters 775
_refine_ls_number_reflns 9023
_refine_ls_number_restraints 3
_refine_ls_restrained_S_all 1.076
_refine_ls_R_factor_all 0.0999
_refine_ls_R_factor_gt 0.0769
_refine_ls_shift/su_max 0.001
_refine_ls_shift/su_mean 0
_refine_ls_structure_factor_coef Fsqd
_refine_ls_weighting_details 'calc w=1/[\s^2^(Fo^2^)+(0.1049P)^2^+6.3637P] where P=(Fo^2^+2Fc^2^)/3'
_refine_ls_weighting_scheme calc
_refine_ls_wR_factor_gt 0.1976
_refine_ls_wR_factor_ref 0.2172
_reflns_number_gt 6854
_reflns_number_total 9023
_reflns_threshold_expression >2\s(I)
_cod_data_source_file ICA-2013-400-262-266-2.cif
_cod_data_source_block pdnap
_cod_database_code 1516961

loop_
_symmetry_equiv_pos_as_xyz
'x, y, z'

loop_
_atom_site_label
_atom_site_type_symbol
_atom_site_fract_x
_atom_site_fract_y
_atom_site_fract_z
_atom_site_U_iso_or_equiv
_atom_site_adp_type
_atom_site_occupancy
_atom_site_symmetry_multiplicity
_atom_site_calc_flag
_atom_site_refinement_flags
Pd1 Pd 0.21800(14) 0.71436(7) 0.24032(6) 0.0258(3) Uani 1 1 d .
Pd2 Pd 0.71706(14) 0.22029(6) 0.74659(6) 0.0252(3) Uani 1 1 d .
N2 N 0.4013(19) 0.7053(7) 0.3355(7) 0.026(3) Uani 1 1 d .
O1 O 0.0814(16) 0.8329(6) 0.2800(6) 0.033(2) Uani 1 1 d .
O3 O 0.6427(15) 0.2782(6) 0.6374(6) 0.031(2) Uani 1 1 d .
C22 C 0.883(3) 0.5543(10) 0.2701(9) 0.033(4) Uani 1 1 d .
H22 H 0.9565 0.5768 0.3099 0.039 Uiso 1 1 calc R
C1 C -0.107(2) 0.8683(9) 0.2736(10) 0.032(4) Uani 1 1 d .
C42 C 0.137(3) 0.2677(11) 0.5076(10) 0.041(4) Uani 1 1 d .
H42 H 0.021 0.2653 0.4779 0.049 Uiso 1 1 calc R
C4 C -0.508(3) 0.9506(13) 0.2659(12) 0.050(5) Uani 1 1 d .
H4 H -0.6462 0.9784 0.2626 0.06 Uiso 1 1 calc R
N3 N 0.544(2) 0.1276(8) 0.7306(7) 0.031(3) Uani 1 1 d .
C21 C 0.667(3) 0.5948(10) 0.2639(9) 0.034(4) Uani 1 1 d .
C26 C 0.834(3) 0.3481(12) 0.0514(11) 0.055(5) Uani 1 1 d .
H26 H 0.8942 0.299 0.0174 0.066 Uiso 1 1 calc R
C24 C 0.851(3) 0.4507(10) 0.1613(10) 0.041(4) Uani 1 1 d .
C13 C 0.236(2) 0.6968(9) 0.0134(9) 0.035(3) Uani 1 1 d .
C66 C 0.902(2) 0.0515(10) 0.9880(8) 0.035(4) Uani 1 1 d .
H66 H 0.7805 0.0515 0.9612 0.042 Uiso 1 1 calc R
C46 C 0.512(3) 0.4540(11) 0.4393(9) 0.047(4) Uani 1 1 d .
H46 H 0.5954 0.4958 0.4239 0.056 Uiso 1 1 calc R
C31 C 0.320(2) 0.7549(9) 0.4152(8) 0.027(3) Uani 1 1 d .
H31 H 0.273 0.8166 0.3967 0.032 Uiso 1 1 calc R
C14 C 0.282(2) 0.7821(8) 0.0181(8) 0.032(3) Uani 1 1 d .
H14 H 0.2179 0.8193 0.0637 0.038 Uiso 1 1 calc R
C65 C 0.946(3) -0.0058(10) 1.0545(11) 0.043(4) Uani 1 1 d .
H65 H 0.8584 -0.0452 1.0739 0.052 Uiso 1 1 calc R
C10 C -0.194(2) 0.9453(9) 0.3246(8) 0.028(3) Uani 1 1 d .
C52 C 0.881(2) -0.0045(10) 0.6645(9) 0.034(3) Uani 1 1 d .
H52 H 0.8294 0.0409 0.6264 0.04 Uiso 1 1 calc R
C67 C 1.027(2) 0.1092(8) 0.9588(8) 0.023(3) Uani 1 1 d .
C29 C 0.649(3) 0.4917(9) 0.1522(9) 0.035(4) Uani 1 1 d .
C70 C 0.926(2) 0.4719(8) 0.7264(9) 0.029(3) Uani 1 1 d .
C62 C 1.206(3) 0.1138(10) 0.9971(8) 0.035(4) Uani 1 1 d .
C47 C 0.562(2) 0.3949(9) 0.5041(9) 0.033(4) Uani 1 1 d .
H47 H 0.6798 0.3959 0.5331 0.04 Uiso 1 1 calc R
C48 C 0.437(2) 0.3324(11) 0.5273(9) 0.037(4) Uani 1 1 d .
C55 C 1.045(2) -0.1381(9) 0.7714(11) 0.041(4) Uani 1 1 d .
H55 H 1.1024 -0.1831 0.8089 0.05 Uiso 1 1 calc R
C34 C 0.643(2) 0.6949(11) 0.6023(9) 0.047(4) Uani 1 1 d .
H34 H 0.6833 0.6463 0.6388 0.057 Uiso 1 1 calc R
C33 C 0.527(2) 0.6873(9) 0.5358(8) 0.034(3) Uani 1 1 d .
H33 H 0.4905 0.6329 0.526 0.041 Uiso 1 1 calc R
O2 O 0.3615(17) 0.6002(6) 0.1956(6) 0.035(3) Uani 1 1 d .
N4 N 0.8644(17) 0.3182(7) 0.7660(6) 0.022(2) Uani 1 1 d .
O4 O 0.8029(17) 0.1635(6) 0.8539(6) 0.033(2) Uani 1 1 d .
C27 C 0.631(3) 0.3876(11) 0.0449(10) 0.057(6) Uani 1 1 d .
H27 H 0.5553 0.3652 0.0057 0.068 Uiso 1 1 calc R
C30 C 0.581(2) 0.6605(9) 0.3310(9) 0.028(3) Uani 1 1 d .
H30 H 0.6673 0.6696 0.3732 0.034 Uiso 1 1 calc R
C7 C -0.358(3) 1.0895(11) 0.4211(10) 0.052(5) Uani 1 1 d .
H7 H -0.4165 1.1393 0.4545 0.062 Uiso 1 1 calc R
C60 C 1.266(2) 0.2345(10) 0.9053(9) 0.034(4) Uani 1 1 d .
H60 H 1.3455 0.2775 0.8884 0.041 Uiso 1 1 calc R
C63 C 1.257(3) 0.0518(10) 1.0647(10) 0.039(4) Uani 1 1 d .
H63 H 1.381 0.0496 1.0898 0.047 Uiso 1 1 calc R
C50 C 0.586(2) 0.0482(8) 0.7812(9) 0.033(3) Uani 1 1 d .
H50 H 0.6019 0.0659 0.8405 0.04 Uiso 1 1 calc R
C35 C 0.701(2) 0.7737(12) 0.6155(10) 0.049(4) Uani 1 1 d .
H35 H 0.7838 0.7789 0.6602 0.059 Uiso 1 1 calc R
C40 C 0.356(3) 0.2116(10) 0.6173(9) 0.034(4) Uani 1 1 d .
C69 C 0.778(2) 0.4056(9) 0.7332(9) 0.034(3) Uani 1 1 d .
H69 H 0.7504 0.3965 0.673 0.041 Uiso 1 1 calc R
C44 C 0.217(3) 0.3955(10) 0.4183(9) 0.040(4) Uani 1 1 d .
H44 H 0.0977 0.3973 0.3894 0.047 Uiso 1 1 calc R
C57 C 0.408(2) -0.0054(10) 0.7891(10) 0.035(3) Uani 1 1 d .
H57A H 0.2789 0.0327 0.8096 0.053 Uiso 1 1 calc R
H57B H 0.4383 -0.0539 0.8297 0.053 Uiso 1 1 calc R
H57C H 0.395 -0.0282 0.7328 0.053 Uiso 1 1 calc R
C39 C 0.485(2) 0.2716(9) 0.5987(8) 0.022(3) Uani 1 1 d .
C8 C -0.150(3) 1.0531(11) 0.4244(10) 0.048(4) Uani 1 1 d .
H8 H -0.0659 1.0781 0.4577 0.057 Uiso 1 1 calc R
C58 C 0.971(2) 0.1701(10) 0.8880(9) 0.029(3) Uani 1 1 d .
C18 C 0.336(2) 0.6442(9) -0.0549(9) 0.040(3) Uani 1 1 d .
H18 H 0.3154 0.5859 -0.0582 0.048 Uiso 1 1 calc R
C59 C 1.086(2) 0.2327(8) 0.8645(8) 0.024(3) Uani 1 1 d .
C72 C 1.035(2) 0.5954(9) 0.7808(9) 0.039(3) Uani 1 1 d .
H72 H 1.0347 0.6349 0.8256 0.047 Uiso 1 1 calc R
C75 C 1.040(3) 0.4814(10) 0.6493(9) 0.047(4) Uani 1 1 d .
H75 H 1.0363 0.4447 0.6025 0.056 Uiso 1 1 calc R
C51 C 0.784(2) -0.0108(8) 0.7498(9) 0.033(3) Uani 1 1 d .
C12 C 0.082(2) 0.6628(9) 0.0732(9) 0.034(4) Uani 1 1 d .
H12 H 0.1514 0.6049 0.0943 0.04 Uiso 1 1 calc R
C2 C -0.231(2) 0.8388(9) 0.2191(8) 0.026(3) Uani 1 1 d .
C45 C 0.340(3) 0.4540(10) 0.3958(10) 0.049(5) Uani 1 1 d .
H45 H 0.3101 0.4947 0.3505 0.059 Uiso 1 1 calc R
C37 C 0.525(2) 0.8369(11) 0.4942(9) 0.045(4) Uani 1 1 d .
H37 H 0.4901 0.8842 0.4556 0.054 Uiso 1 1 calc R
C25 C 0.949(3) 0.3808(11) 0.1078(10) 0.048(4) Uani 1 1 d .
H25 H 1.0902 0.3565 0.1101 0.058 Uiso 1 1 calc R
C11 C -0.159(2) 0.7731(10) 0.1563(9) 0.033(4) Uani 1 1 d .
H11 H -0.2495 0.7676 0.1146 0.039 Uiso 1 1 calc R
C6 C -0.473(3) 1.0573(11) 0.3738(10) 0.042(4) Uani 1 1 d .
H6 H -0.6127 1.0849 0.3741 0.05 Uiso 1 1 calc R
C54 C 1.135(2) -0.1359(10) 0.6925(12) 0.050(4) Uani 1 1 d .
H54 H 1.2486 -0.1794 0.6732 0.06 Uiso 1 1 calc R
N1 N 0.0198(18) 0.7190(8) 0.1503(7) 0.026(3) Uani 1 1 d .
C68 C 1.020(2) 0.3075(10) 0.8119(10) 0.036(4) Uani 1 1 d .
H68 H 1.0955 0.3532 0.8103 0.043 Uiso 1 1 calc R
C41 C 0.184(2) 0.2111(11) 0.5720(10) 0.040(4) Uani 1 1 d .
H41 H 0.0995 0.1696 0.5875 0.048 Uiso 1 1 calc R
C49 C 0.410(2) 0.1390(9) 0.6793(8) 0.029(3) Uani 1 1 d .
H49 H 0.33 0.0947 0.6802 0.035 Uiso 1 1 calc R
C20 C 0.557(2) 0.5659(9) 0.2069(9) 0.029(3) Uani 1 1 d .
C19 C -0.100(2) 0.6462(10) 0.0276(9) 0.040(4) Uani 1 1 d .
H19A H -0.1973 0.6235 0.0691 0.06 Uiso 1 1 calc R
H19B H -0.0496 0.6035 -0.0177 0.06 Uiso 1 1 calc R
H19C H -0.1674 0.7008 0.0023 0.06 Uiso 1 1 calc R
C76 C 0.573(2) 0.4351(10) 0.7805(14) 0.058(5) Uani 1 1 d .
H76A H 0.492 0.3891 0.7802 0.086 Uiso 1 1 calc R
H76B H 0.5025 0.4877 0.7528 0.086 Uiso 1 1 calc R
H76C H 0.5898 0.448 0.8398 0.086 Uiso 1 1 calc R
C36 C 0.638(2) 0.8454(13) 0.5625(11) 0.055(5) Uani 1 1 d .
H36 H 0.6722 0.9001 0.573 0.066 Uiso 1 1 calc R
C64 C 1.130(3) -0.0039(10) 1.0936(9) 0.038(4) Uani 1 1 d .
H64 H 1.1643 -0.0421 1.1404 0.045 Uiso 1 1 calc R
C73 C 1.151(2) 0.6027(10) 0.7038(11) 0.050(4) Uani 1 1 d .
H73 H 1.2271 0.6483 0.6941 0.06 Uiso 1 1 calc R
C71 C 0.921(2) 0.5320(10) 0.7928(9) 0.039(3) Uani 1 1 d .
H71 H 0.8388 0.5278 0.8454 0.047 Uiso 1 1 calc R
C53 C 1.058(3) -0.0681(12) 0.6385(11) 0.051(5) Uani 1 1 d .
H53 H 1.1249 -0.064 0.5826 0.061 Uiso 1 1 calc R
C43 C 0.260(2) 0.3316(10) 0.4839(9) 0.035(3) Uani 1 1 d .
C28 C 0.535(3) 0.4600(11) 0.0952(9) 0.041(4) Uani 1 1 d .
H28 H 0.3968 0.4864 0.0902 0.049 Uiso 1 1 calc R
C56 C 0.873(2) -0.0791(8) 0.8036(9) 0.033(3) Uani 1 1 d .
H56 H 0.8159 -0.0846 0.8611 0.04 Uiso 1 1 calc R
C32 C 0.4636(19) 0.7577(8) 0.4839(7) 0.026(3) Uani 1 1 d .
C9 C -0.076(3) 0.9799(10) 0.3775(10) 0.036(4) Uani 1 1 d .
H9 H 0.062 0.9516 0.3811 0.043 Uiso 1 1 calc R
C23 C 0.980(2) 0.4858(10) 0.2210(9) 0.029(3) Uani 1 1 d .
H23 H 1.1209 0.4614 0.224 0.035 Uiso 1 1 calc R
C5 C -0.402(3) 0.9835(10) 0.3217(9) 0.040(4) Uani 1 1 d .
C38 C 0.128(2) 0.7214(10) 0.4531(8) 0.036(3) Uani 1 1 d .
H38A H 0.0364 0.7207 0.4082 0.054 Uiso 1 1 calc R
H38B H 0.0565 0.76 0.4992 0.054 Uiso 1 1 calc R
H38C H 0.1672 0.6623 0.4762 0.054 Uiso 1 1 calc R
C17 C 0.468(2) 0.6784(12) -0.1200(10) 0.053(4) Uani 1 1 d .
H17 H 0.5249 0.6448 -0.169 0.063 Uiso 1 1 calc R
C15 C 0.418(2) 0.8107(9) -0.0423(9) 0.041(3) Uani 1 1 d .
H15 H 0.4479 0.8672 -0.0373 0.05 Uiso 1 1 calc R
C16 C 0.513(2) 0.7588(11) -0.1110(9) 0.041(3) Uani 1 1 d .
H16 H 0.6085 0.7796 -0.1515 0.049 Uiso 1 1 calc R
C74 C 1.154(3) 0.5426(10) 0.6414(10) 0.051(4) Uani 1 1 d .
H74 H 1.2425 0.5449 0.5903 0.062 Uiso 1 1 calc R
C3 C -0.437(2) 0.8836(12) 0.2156(11) 0.044(4) Uani 1 1 d .
H3 H -0.5213 0.8653 0.1774 0.053 Uiso 1 1 calc R
C61 C 1.327(2) 0.1745(10) 0.9698(9) 0.035(4) Uani 1 1 d .
H61 H 1.4506 0.1752 0.9948 0.042 Uiso 1 1 calc R

loop_
_atom_site_aniso_label
_atom_site_aniso_U_11
_atom_site_aniso_U_22
_atom_site_aniso_U_33
_atom_site_aniso_U_23
_atom_site_aniso_U_13
_atom_site_aniso_U_12
Pd1 0.0270(5) 0.0263(5) 0.0233(5) 0.0002(4) -0.0050(4) -0.0020(4)
Pd2 0.0294(5) 0.0233(5) 0.0237(5) 0.0013(4) -0.0061(4) -0.0056(4)
N2 0.033(8) 0.021(6) 0.023(6) -0.006(5) 0.006(5) -0.005(6)
O1 0.039(7) 0.030(5) 0.032(5) -0.006(4) -0.015(4) -0.003(5)
O3 0.031(6) 0.028(5) 0.037(5) 0.007(4) -0.005(4) -0.013(5)
C22 0.045(10) 0.031(8) 0.025(7) 0.001(6) -0.007(6) -0.011(7)
C1 0.017(8) 0.031(8) 0.043(8) -0.010(7) 0.013(6) -0.001(7)
C42 0.037(9) 0.045(9) 0.040(8) 0.010(7) -0.018(7) -0.003(7)
C4 0.022(9) 0.061(12) 0.062(12) 0.013(9) 0.000(8) 0.000(8)
N3 0.041(8) 0.027(6) 0.025(6) -0.009(5) -0.003(5) -0.006(5)
C21 0.036(10) 0.032(8) 0.032(8) -0.002(7) 0.010(7) -0.008(7)
C26 0.075(14) 0.051(11) 0.033(9) -0.017(8) -0.001(9) 0.004(10)
C24 0.054(12) 0.034(9) 0.033(8) -0.007(7) 0.001(8) -0.010(8)
C13 0.039(9) 0.034(8) 0.037(7) 0.001(6) -0.016(6) -0.016(7)
C66 0.044(10) 0.044(9) 0.019(7) -0.010(6) -0.009(6) -0.006(7)
C46 0.073(13) 0.042(9) 0.022(7) 0.010(7) -0.009(7) -0.001(9)
C31 0.022(7) 0.033(7) 0.024(6) -0.011(6) -0.013(5) 0.005(6)
C14 0.029(7) 0.028(7) 0.037(7) 0.000(6) -0.003(6) -0.001(6)
C65 0.050(11) 0.030(8) 0.054(10) -0.003(7) -0.011(8) -0.012(8)
C10 0.035(9) 0.030(8) 0.018(6) 0.001(5) -0.002(6) -0.001(7)
C52 0.026(8) 0.037(8) 0.039(8) -0.007(6) -0.014(6) 0.000(6)
C67 0.040(9) 0.010(6) 0.020(6) 0.004(5) -0.005(6) -0.008(6)
C29 0.050(11) 0.026(8) 0.026(7) -0.006(6) 0.003(7) 0.001(7)
C70 0.026(7) 0.019(7) 0.043(8) -0.001(6) -0.004(6) -0.009(6)
C62 0.052(10) 0.034(8) 0.017(6) -0.006(6) -0.012(6) 0.004(7)
C47 0.046(10) 0.027(8) 0.030(7) 0.004(6) -0.005(7) -0.017(7)
C48 0.017(8) 0.054(10) 0.034(8) -0.018(7) -0.004(6) 0.014(7)
C55 0.031(8) 0.029(8) 0.065(10) 0.003(7) -0.013(7) -0.004(6)
C34 0.036(9) 0.067(11) 0.035(8) 0.008(7) 0.006(7) -0.004(8)
C33 0.044(9) 0.028(7) 0.029(7) -0.003(5) 0.008(6) -0.010(6)
O2 0.044(7) 0.025(5) 0.035(5) -0.008(4) -0.008(5) -0.001(5)
N4 0.023(6) 0.017(5) 0.024(5) 0.006(4) -0.005(5) 0.000(4)
O4 0.044(7) 0.027(5) 0.031(5) 0.002(4) -0.019(5) -0.007(5)
C27 0.106(17) 0.035(9) 0.032(8) -0.016(7) -0.001(9) -0.020(10)
C30 0.030(9) 0.029(8) 0.029(7) 0.003(6) -0.003(6) -0.011(7)
C7 0.071(13) 0.037(9) 0.035(9) -0.002(7) 0.000(8) 0.020(9)
C60 0.037(9) 0.034(8) 0.033(8) -0.004(6) -0.007(6) -0.007(7)
C63 0.039(9) 0.031(8) 0.044(9) 0.005(7) -0.008(7) 0.001(7)
C50 0.046(9) 0.018(6) 0.038(7) -0.004(5) -0.005(6) -0.012(6)
C35 0.041(9) 0.076(12) 0.035(8) -0.020(8) -0.002(7) -0.023(9)
C40 0.045(10) 0.035(8) 0.021(7) -0.001(6) -0.002(6) -0.005(7)
C69 0.049(10) 0.022(7) 0.036(8) 0.009(6) -0.022(7) -0.008(7)
C44 0.044(10) 0.045(9) 0.028(8) -0.001(7) -0.012(7) 0.002(8)
C57 0.026(8) 0.037(8) 0.042(9) -0.010(7) -0.005(6) -0.001(7)
C39 0.026(8) 0.025(7) 0.015(6) -0.004(6) -0.001(6) -0.002(6)
C8 0.052(11) 0.053(10) 0.034(8) 0.012(7) -0.012(7) 0.001(8)
C58 0.025(8) 0.034(8) 0.029(8) -0.005(6) -0.014(6) 0.002(7)
C18 0.050(9) 0.030(7) 0.040(8) -0.009(6) -0.016(7) 0.004(7)
C59 0.038(9) 0.013(6) 0.022(6) -0.001(5) -0.001(6) -0.005(6)
C72 0.056(10) 0.028(7) 0.037(8) 0.001(6) -0.025(7) -0.008(7)
C75 0.072(12) 0.045(9) 0.021(7) 0.001(6) -0.006(7) -0.002(8)
C51 0.036(9) 0.023(7) 0.046(8) -0.008(6) -0.008(6) -0.013(6)
C12 0.046(10) 0.023(7) 0.038(8) -0.001(6) -0.018(7) -0.014(7)
C2 0.027(8) 0.033(8) 0.018(6) 0.010(5) -0.001(5) -0.001(6)
C45 0.083(14) 0.020(8) 0.042(9) -0.003(7) -0.025(9) 0.012(8)
C37 0.050(10) 0.065(11) 0.025(7) -0.002(7) 0.005(6) -0.031(8)
C25 0.052(11) 0.044(9) 0.036(9) -0.005(7) -0.004(8) 0.023(8)
C11 0.027(9) 0.051(10) 0.024(7) -0.007(7) -0.003(6) -0.014(8)
C6 0.028(9) 0.057(10) 0.029(8) 0.005(7) 0.009(7) 0.014(8)
C54 0.036(9) 0.039(9) 0.078(12) -0.021(8) -0.005(8) -0.009(7)
N1 0.026(7) 0.026(6) 0.029(6) -0.004(5) -0.013(5) -0.003(6)
C68 0.032(9) 0.031(8) 0.046(9) -0.016(7) 0.006(7) -0.013(7)
C41 0.034(10) 0.054(10) 0.036(8) 0.009(7) -0.015(7) -0.014(8)
C49 0.036(9) 0.024(7) 0.030(7) 0.001(6) -0.004(6) -0.013(7)
C20 0.027(8) 0.027(7) 0.031(7) 0.010(6) -0.015(6) 0.000(6)
C19 0.043(9) 0.049(9) 0.038(8) -0.009(7) -0.018(7) -0.022(7)
C76 0.034(10) 0.021(8) 0.119(17) 0.004(9) -0.016(10) -0.003(7)
C36 0.040(9) 0.081(13) 0.052(10) -0.034(10) 0.009(8) -0.031(9)
C64 0.049(10) 0.034(8) 0.028(7) -0.002(6) -0.012(7) 0.004(7)
C73 0.051(10) 0.033(8) 0.071(11) -0.008(8) 0.002(8) -0.021(7)
C71 0.030(8) 0.060(10) 0.032(7) -0.002(7) -0.005(6) -0.017(7)
C53 0.045(10) 0.065(12) 0.042(10) 0.002(8) 0.011(8) -0.017(9)
C43 0.028(8) 0.038(8) 0.036(8) -0.001(6) -0.005(6) 0.000(7)
C28 0.061(12) 0.041(9) 0.022(7) 0.003(6) -0.012(7) -0.005(8)
C56 0.043(8) 0.025(7) 0.039(7) 0.004(6) -0.020(6) -0.018(6)
C32 0.027(7) 0.035(7) 0.015(6) -0.002(5) -0.002(5) 0.000(6)
C9 0.044(10) 0.025(8) 0.035(8) -0.004(6) 0.000(7) 0.001(7)
C23 0.019(8) 0.041(9) 0.020(7) 0.008(6) 0.000(6) 0.008(6)
C5 0.044(11) 0.041(9) 0.024(7) 0.013(6) 0.008(7) 0.013(8)
C38 0.034(8) 0.059(10) 0.017(6) -0.008(6) 0.001(6) -0.017(7)
C17 0.036(9) 0.072(12) 0.046(9) -0.028(8) 0.015(7) -0.003(8)
C15 0.046(9) 0.023(7) 0.050(9) -0.003(6) -0.002(7) 0.006(6)
C16 0.027(8) 0.062(10) 0.032(7) 0.014(7) -0.005(6) -0.004(7)
C74 0.070(12) 0.039(9) 0.043(9) 0.007(7) 0.015(8) -0.016(8)
C3 0.019(9) 0.055(11) 0.053(10) -0.005(9) -0.004(7) 0.006(8)
C61 0.025(8) 0.042(9) 0.036(8) -0.004(7) -0.010(6) -0.002(7)

loop_
_atom_type_symbol
_atom_type_description
_atom_type_scat_dispersion_real
_atom_type_scat_dispersion_imag
_atom_type_scat_source
C C 0.0033 0.0016 'International Tables Vol C Tables 4.2.6.8 and 6.1.1.4'
H H 0 0 'International Tables Vol C Tables 4.2.6.8 and 6.1.1.4'
N N 0.0061 0.0033 'International Tables Vol C Tables 4.2.6.8 and 6.1.1.4'
O O 0.0106 0.006 'International Tables Vol C Tables 4.2.6.8 and 6.1.1.4'
Pd Pd -0.9988 1.0072 'International Tables Vol C Tables 4.2.6.8 and 6.1.1.4'

loop_
_geom_angle_atom_site_label_1
_geom_angle_atom_site_label_2
_geom_angle_atom_site_label_3
_geom_angle
O2 Pd1 O1 176.8(5)
O2 Pd1 N2 91.2(4)
O1 Pd1 N2 89.6(4)
O2 Pd1 N1 88.7(4)
O1 Pd1 N1 90.7(4)
N2 Pd1 N1 175.8(6)
O4 Pd2 O3 177.6(5)
O4 Pd2 N4 90.3(4)
O3 Pd2 N4 88.0(4)
O4 Pd2 N3 90.7(5)
O3 Pd2 N3 91.1(4)
N4 Pd2 N3 175.1(5)
C30 N2 C31 118.7(12)
C30 N2 Pd1 123.7(9)
C31 N2 Pd1 117.7(9)
C1 O1 Pd1 125.9(8)
C39 O3 Pd2 126.1(9)
C23 C22 C21 122.6(13)
O1 C1 C2 123.8(11)
O1 C1 C10 118.0(12)
C2 C1 C10 118.2(13)
C41 C42 C43 120.0(15)
C3 C4 C5 126.0(17)
C49 N3 C50 121.7(12)
C49 N3 Pd2 121.6(10)
C50 N3 Pd2 116.7(9)
C20 C21 C22 120.7(12)
C20 C21 C30 124.8(15)
C22 C21 C30 114.0(13)
C27 C26 C25 120.1(14)
C29 C24 C25 120.6(14)
C29 C24 C23 121.4(12)
C25 C24 C23 117.6(16)
C18 C13 C14 117.4(13)
C18 C13 C12 118.4(12)
C14 C13 C12 124.1(12)
C65 C66 C67 122.4(14)
C47 C46 C45 121.6(17)
N2 C31 C32 118.8(11)
N2 C31 C38 107.7(10)
C32 C31 C38 110.6(11)
C15 C14 C13 120.7(12)
C66 C65 C64 117.2(15)
C9 C10 C5 119.8(13)
C9 C10 C1 120.7(14)
C5 C10 C1 119.4(13)
C53 C52 C51 118.2(15)
C66 C67 C62 121.6(14)
C66 C67 C58 120.2(13)
C62 C67 C58 118.1(12)
C28 C29 C24 120.6(13)
C28 C29 C20 120.6(15)
C24 C29 C20 118.7(13)
C75 C70 C71 119.3(12)
C75 C70 C69 119.0(12)
C71 C70 C69 121.0(12)
C61 C62 C67 121.5(14)
C61 C62 C63 122.5(15)
C67 C62 C63 116.0(14)
C46 C47 C48 119.2(15)
C47 C48 C43 120.0(16)
C47 C48 C39 119.4(13)
C43 C48 C39 120.5(15)
C54 C55 C56 124.6(16)
C33 C34 C35 119.8(16)
C32 C33 C34 120.7(13)
C20 O2 Pd1 123.8(8)
C68 N4 C69 120.3(11)
C68 N4 Pd2 122.0(10)
C69 N4 Pd2 117.4(8)
C58 O4 Pd2 125.2(10)
C26 C27 C28 121.6(16)
N2 C30 C21 124.3(13)
C6 C7 C8 122.0(14)
C61 C60 C59 121.4(14)
C64 C63 C62 121.5(16)
N3 C50 C51 113.1(12)
N3 C50 C57 113.6(12)
C51 C50 C57 109.2(10)
C34 C35 C36 119.7(14)
C39 C40 C41 122.1(15)
C39 C40 C49 120.4(14)
C41 C40 C49 117.2(14)
N4 C69 C76 108.3(12)
N4 C69 C70 115.1(12)
C76 C69 C70 116.2(11)
C45 C44 C43 121.9(16)
O3 C39 C40 126.6(14)
O3 C39 C48 117.2(12)
C40 C39 C48 116.2(13)
C9 C8 C7 116.7(16)
O4 C58 C59 123.8(15)
O4 C58 C67 116.2(13)
C59 C58 C67 119.8(13)
C13 C18 C17 120.2(14)
C58 C59 C60 119.7(14)
C58 C59 C68 124.2(14)
C60 C59 C68 115.1(13)
C71 C72 C73 120.3(12)
C74 C75 C70 119.0(12)
C56 C51 C52 117.7(13)
C56 C51 C50 119.7(13)
C52 C51 C50 122.4(13)
C13 C12 N1 111.2(11)
C13 C12 C19 111.9(12)
N1 C12 C19 113.8(12)
C1 C2 C3 119.4(12)
C1 C2 C11 124.5(13)
C3 C2 C11 115.5(13)
C44 C45 C46 119.8(16)
C32 C37 C36 118.7(16)
C26 C25 C24 118.5(17)
N1 C11 C2 126.7(13)
C7 C6 C5 123.6(16)
C55 C54 C53 118.1(15)
C11 N1 C12 119.4(11)
C11 N1 Pd1 121.6(8)
C12 N1 Pd1 118.9(9)
N4 C68 C59 125.7(13)
C42 C41 C40 121.9(15)
N3 C49 C40 129.5(13)
O2 C20 C21 124.7(13)
O2 C20 C29 115.0(12)
C21 C20 C29 120.3(14)
C37 C36 C35 120.3(15)
C63 C64 C65 121.1(16)
C74 C73 C72 118.5(13)
C72 C71 C70 119.5(12)
C54 C53 C52 122.0(15)
C48 C43 C44 117.4(15)
C48 C43 C42 119.2(16)
C44 C43 C42 123.4(15)
C29 C28 C27 118.3(17)
C55 C56 C51 119.3(13)
C33 C32 C37 120.6(12)
C33 C32 C31 122.6(12)
C37 C32 C31 116.8(13)
C8 C9 C10 122.4(17)
C22 C23 C24 116.0(14)
C4 C5 C10 117.6(14)
C4 C5 C6 126.9(17)
C10 C5 C6 115.4(15)
C16 C17 C18 119.9(13)
C14 C15 C16 121.5(14)
C17 C16 C15 120.0(14)
C75 C74 C73 123.2(14)
C4 C3 C2 119.2(16)
C62 C61 C60 119.3(14)

loop_
_geom_bond_atom_site_label_1
_geom_bond_atom_site_label_2
_geom_bond_distance
Pd1 O2 1.974(9)
Pd1 O1 1.993(10)
Pd1 N2 2.011(13)
Pd1 N1 2.023(12)
Pd2 O4 1.964(10)
Pd2 O3 1.975(11)
Pd2 N4 2.017(10)
Pd2 N3 2.055(11)
N2 C30 1.269(19)
N2 C31 1.491(15)
O1 C1 1.290(17)
O3 C39 1.290(16)
C22 C23 1.36(2)
C22 C21 1.47(2)
C1 C2 1.393(19)
C1 C10 1.460(17)
C42 C41 1.34(2)
C42 C43 1.43(2)
C4 C3 1.32(2)
C4 C5 1.35(2)
N3 C49 1.249(19)
N3 C50 1.450(19)
C21 C20 1.35(2)
C21 C30 1.488(18)
C26 C27 1.39(3)
C26 C25 1.40(2)
C24 C29 1.40(2)
C24 C25 1.42(2)
C24 C23 1.52(2)
C13 C18 1.405(19)
C13 C14 1.432(18)
C13 C12 1.48(2)
C66 C65 1.37(2)
C66 C67 1.38(2)
C46 C47 1.38(2)
C46 C45 1.39(2)
C31 C32 1.520(16)
C31 C38 1.537(18)
C14 C15 1.366(19)
C65 C64 1.44(2)
C10 C9 1.39(2)
C10 C5 1.41(2)
C52 C53 1.42(2)
C52 C51 1.43(2)
C67 C62 1.41(2)
C67 C58 1.47(2)
C29 C28 1.39(2)
C29 C20 1.466(18)
C70 C75 1.381(19)
C70 C71 1.420(18)
C70 C69 1.558(18)
C62 C61 1.39(2)
C62 C63 1.44(2)
C47 C48 1.42(2)
C48 C43 1.42(2)
C48 C39 1.47(2)
C55 C54 1.32(2)
C55 C56 1.39(2)
C34 C33 1.38(2)
C34 C35 1.39(2)
C33 C32 1.375(19)
O2 C20 1.340(18)
N4 C68 1.304(19)
N4 C69 1.477(17)
O4 C58 1.315(17)
C27 C28 1.41(2)
C7 C6 1.30(2)
C7 C8 1.40(2)
C60 C61 1.40(2)
C60 C59 1.42(2)
C63 C64 1.36(2)
C50 C51 1.509(19)
C50 C57 1.577(18)
C35 C36 1.40(3)
C40 C39 1.39(2)
C40 C41 1.41(2)
C40 C49 1.49(2)
C69 C76 1.49(2)
C44 C45 1.36(2)
C44 C43 1.42(2)
C8 C9 1.36(2)
C58 C59 1.37(2)
C18 C17 1.44(2)
C59 C68 1.44(2)
C72 C71 1.358(19)
C72 C73 1.38(2)
C75 C74 1.33(2)
C51 C56 1.417(19)
C12 N1 1.494(16)
C12 C19 1.536(17)
C2 C3 1.43(2)
C2 C11 1.427(18)
C37 C32 1.395(19)
C37 C36 1.40(2)
C11 N1 1.325(19)
C6 C5 1.41(2)
C54 C53 1.39(2)
C73 C74 1.37(2)
C17 C16 1.36(2)
C15 C16 1.395(19)

loop_
_geom_torsion_atom_site_label_1
_geom_torsion_atom_site_label_2
_geom_torsion_atom_site_label_3
_geom_torsion_atom_site_label_4
_geom_torsion
O2 Pd1 N2 C30 25.9(12)
O1 Pd1 N2 C30 -151.0(12)
N1 Pd1 N2 C30 115(7)
O2 Pd1 N2 C31 -154.8(10)
O1 Pd1 N2 C31 28.4(10)
N1 Pd1 N2 C31 -66(7)
O2 Pd1 O1 C1 107(9)
N2 Pd1 O1 C1 -148.9(12)
N1 Pd1 O1 C1 26.9(12)
O4 Pd2 O3 C39 160(10)
N4 Pd2 O3 C39 -153.7(10)
N3 Pd2 O3 C39 21.5(11)
Pd1 O1 C1 C2 -17(2)
Pd1 O1 C1 C10 164.8(10)
O4 Pd2 N3 C49 164.0(11)
O3 Pd2 N3 C49 -17.6(11)
N4 Pd2 N3 C49 63(7)
O4 Pd2 N3 C50 -16.5(10)
O3 Pd2 N3 C50 161.9(9)
N4 Pd2 N3 C50 -118(6)
C23 C22 C21 C20 -1(2)
C23 C22 C21 C30 172.1(14)
C30 N2 C31 C32 6.4(19)
Pd1 N2 C31 C32 -173.0(10)
C30 N2 C31 C38 -120.2(14)
Pd1 N2 C31 C38 60.4(14)
C18 C13 C14 C15 0(2)
C12 C13 C14 C15 -176.3(14)
C67 C66 C65 C64 0(2)
O1 C1 C10 C9 1(2)
C2 C1 C10 C9 -177.3(14)
O1 C1 C10 C5 -177.6(14)
C2 C1 C10 C5 4(2)
C65 C66 C67 C62 -1(2)
C65 C66 C67 C58 -179.3(13)
C25 C24 C29 C28 5(2)
C23 C24 C29 C28 178.1(15)
C25 C24 C29 C20 -177.8(15)
C23 C24 C29 C20 -5(2)
C66 C67 C62 C61 -177.2(12)
C58 C67 C62 C61 0.6(18)
C66 C67 C62 C63 3.5(18)
C58 C67 C62 C63 -178.7(12)
C45 C46 C47 C48 0(2)
C46 C47 C48 C43 0(2)
C46 C47 C48 C39 -177.5(12)
C35 C34 C33 C32 -2(2)
O1 Pd1 O2 C20 78(9)
N2 Pd1 O2 C20 -26.5(12)
N1 Pd1 O2 C20 157.7(11)
O4 Pd2 N4 C68 25.6(10)
O3 Pd2 N4 C68 -152.7(10)
N3 Pd2 N4 C68 127(6)
O4 Pd2 N4 C69 -148.6(9)
O3 Pd2 N4 C69 33.2(9)
N3 Pd2 N4 C69 -47(7)
O3 Pd2 O4 C58 17(11)
N4 Pd2 O4 C58 -28.9(10)
N3 Pd2 O4 C58 155.9(10)
C25 C26 C27 C28 -1(3)
C31 N2 C30 C21 167.4(13)
Pd1 N2 C30 C21 -13(2)
C20 C21 C30 N2 -10(2)
C22 C21 C30 N2 177.4(14)
C61 C62 C63 C64 176.3(13)
C67 C62 C63 C64 -4.4(19)
C49 N3 C50 C51 106.0(15)
Pd2 N3 C50 C51 -73.6(12)
C49 N3 C50 C57 -19.2(17)
Pd2 N3 C50 C57 161.2(8)
C33 C34 C35 C36 1(2)
C68 N4 C69 C76 -109.7(14)
Pd2 N4 C69 C76 64.6(12)
C68 N4 C69 C70 22.2(17)
Pd2 N4 C69 C70 -163.5(9)
C75 C70 C69 N4 94.3(16)
C71 C70 C69 N4 -95.9(16)
C75 C70 C69 C76 -137.6(16)
C71 C70 C69 C76 32(2)
Pd2 O3 C39 C40 -12.0(18)
Pd2 O3 C39 C48 168.7(8)
C41 C40 C39 O3 178.5(13)
C49 C40 C39 O3 -8(2)
C41 C40 C39 C48 -2.2(19)
C49 C40 C39 C48 170.8(11)
C47 C48 C39 O3 -0.1(18)
C43 C48 C39 O3 -177.2(11)
C47 C48 C39 C40 -179.5(12)
C43 C48 C39 C40 3.5(18)
C6 C7 C8 C9 -2(3)
Pd2 O4 C58 C59 15.6(18)
Pd2 O4 C58 C67 -168.3(8)
C66 C67 C58 O4 -2.3(18)
C62 C67 C58 O4 179.8(11)
C66 C67 C58 C59 174.0(12)
C62 C67 C58 C59 -3.9(18)
C14 C13 C18 C17 -4(2)
C12 C13 C18 C17 172.9(14)
O4 C58 C59 C60 179.9(12)
C67 C58 C59 C60 4.0(19)
O4 C58 C59 C68 12(2)
C67 C58 C59 C68 -164.2(12)
C61 C60 C59 C58 -0.8(19)
C61 C60 C59 C68 168.4(12)
C71 C70 C75 C74 5(2)
C69 C70 C75 C74 174.9(15)
C53 C52 C51 C56 1.4(18)
C53 C52 C51 C50 -174.5(12)
N3 C50 C51 C56 164.1(10)
C57 C50 C51 C56 -68.3(15)
N3 C50 C51 C52 -20.1(17)
C57 C50 C51 C52 107.5(13)
C18 C13 C12 N1 169.4(12)
C14 C13 C12 N1 -14(2)
C18 C13 C12 C19 -62.1(19)
C14 C13 C12 C19 114.6(15)
O1 C1 C2 C3 -178.7(15)
C10 C1 C2 C3 -1(2)
O1 C1 C2 C11 -8(2)
C10 C1 C2 C11 170.1(14)
C43 C44 C45 C46 -2(2)
C47 C46 C45 C44 1(2)
C27 C26 C25 C24 4(3)
C29 C24 C25 C26 -6(3)
C23 C24 C25 C26 -179.2(16)
C1 C2 C11 N1 14(2)
C3 C2 C11 N1 -175.1(16)
C8 C7 C6 C5 0(3)
C56 C55 C54 C53 3(2)
C2 C11 N1 C12 -171.3(13)
C2 C11 N1 Pd1 6(2)
C13 C12 N1 C11 103.7(15)
C19 C12 N1 C11 -23.8(19)
C13 C12 N1 Pd1 -73.6(15)
C19 C12 N1 Pd1 158.9(10)
O2 Pd1 N1 C11 162.7(12)
O1 Pd1 N1 C11 -20.5(12)
N2 Pd1 N1 C11 74(7)
O2 Pd1 N1 C12 -20.1(10)
O1 Pd1 N1 C12 156.8(10)
N2 Pd1 N1 C12 -109(7)
C69 N4 C68 C59 163.7(12)
Pd2 N4 C68 C59 -10.3(18)
C58 C59 C68 N4 -14(2)
C60 C59 C68 N4 177.1(12)
C43 C42 C41 C40 -1(2)
C39 C40 C41 C42 1(2)
C49 C40 C41 C42 -172.2(14)
C50 N3 C49 C40 -174.3(13)
Pd2 N3 C49 C40 5(2)
C39 C40 C49 N3 12(2)
C41 C40 C49 N3 -174.7(14)
Pd1 O2 C20 C21 14(2)
Pd1 O2 C20 C29 -165.9(10)
C22 C21 C20 O2 -178.4(14)
C30 C21 C20 O2 9(2)
C22 C21 C20 C29 2(2)
C30 C21 C20 C29 -170.7(14)
C28 C29 C20 O2 -2(2)
C24 C29 C20 O2 -178.5(14)
C28 C29 C20 C21 178.2(15)
C24 C29 C20 C21 1(2)
C32 C37 C36 C35 5(2)
C34 C35 C36 C37 -3(2)
C62 C63 C64 C65 3(2)
C66 C65 C64 C63 -1(2)
C71 C72 C73 C74 -2(3)
C73 C72 C71 C70 1(2)
C75 C70 C71 C72 -3(2)
C69 C70 C71 C72 -172.5(14)
C55 C54 C53 C52 -3(2)
C51 C52 C53 C54 1(2)
C47 C48 C43 C44 -0.3(19)
C39 C48 C43 C44 176.7(11)
C47 C48 C43 C42 179.5(13)
C39 C48 C43 C42 -3(2)
C45 C44 C43 C48 2(2)
C45 C44 C43 C42 -178.2(14)
C41 C42 C43 C48 2(2)
C41 C42 C43 C44 -178.1(15)
C24 C29 C28 C27 -2(2)
C20 C29 C28 C27 -179.0(15)
C26 C27 C28 C29 0(3)
C54 C55 C56 C51 0(2)
C52 C51 C56 C55 -1.8(17)
C50 C51 C56 C55 174.2(11)
C34 C33 C32 C37 3.5(19)
C34 C33 C32 C31 -174.5(12)
C36 C37 C32 C33 -5(2)
C36 C37 C32 C31 173.1(12)
N2 C31 C32 C33 -73.2(17)
C38 C31 C32 C33 52.0(16)
N2 C31 C32 C37 108.7(14)
C38 C31 C32 C37 -126.1(13)
C7 C8 C9 C10 4(2)
C5 C10 C9 C8 -3(2)
C1 C10 C9 C8 178.3(15)
C21 C22 C23 C24 -2(2)
C29 C24 C23 C22 5(2)
C25 C24 C23 C22 178.5(15)
C3 C4 C5 C10 3(3)
C3 C4 C5 C6 177.3(18)
C9 C10 C5 C4 176.4(15)
C1 C10 C5 C4 -5(2)
C9 C10 C5 C6 1(2)
C1 C10 C5 C6 179.5(14)
C7 C6 C5 C4 -174.3(18)
C7 C6 C5 C10 0(2)
C13 C18 C17 C16 6(2)
C13 C14 C15 C16 1(2)
C18 C17 C16 C15 -5(2)
C14 C15 C16 C17 1(2)
C70 C75 C74 C73 -6(3)
C72 C73 C74 C75 5(3)
C5 C4 C3 C2 1(3)
C1 C2 C3 C4 -2(2)
C11 C2 C3 C4 -173.6(16)
C67 C62 C61 C60 3(2)
C63 C62 C61 C60 -178.2(13)
C59 C60 C61 C62 -3(2)
